data_2228263
loop_
_publ_author_name
'Zhai, Xiu-Rong'

_publ_section_title
;
 4-{[2-(2,4-Dinitrophenyl)hydrazinylidene]methyl}phenol ethanol
 hemisolvate
;
_journal_coeditor_code CV2785
_journal_issue 12
_journal_name_full 'Acta Crystallographica Section E'
_journal_page_first o3142
_journal_paper_doi 10.1107/S1600536810045782
_journal_volume 66
_journal_year 2010
_chemical_formula_iupac 'C13 H10 N4 O5, 0.5C2 H6 O'
_chemical_formula_moiety 'C13 H10 N4 O5, 0.5(C2 H6 O)'
_chemical_formula_sum 'C14 H13 N4 O5.5'
_chemical_formula_weight 325.28
_chemical_name_systematic
;
4-{[2-(2,4-Dinitrophenyl)hydrazinylidene]methyl}phenol ethanol hemisolvate
;
_space_group_IT_number 2
_symmetry_cell_setting triclinic
_symmetry_space_group_name_Hall '-P 1'
_symmetry_space_group_name_H-M 'P -1'
_atom_sites_solution_hydrogens geom
_atom_sites_solution_primary direct
_atom_sites_solution_secondary difmap
_cell_angle_alpha 100.156(4)
_cell_angle_beta 96.378(4)
_cell_angle_gamma 100.604(4)
_cell_formula_units_Z 2
_cell_length_a 7.0935(16)
_cell_length_b 7.2888(17)
_cell_length_c 14.458(3)
_cell_measurement_reflns_used 748
_cell_measurement_temperature 295(2)
_cell_measurement_theta_max 24.30
_cell_measurement_theta_min 2.89
_cell_volume 715.2(3)
_computing_cell_refinement 'SAINT (Bruker, 2005)'
_computing_data_collection 'APEX2 (Bruker, 2005)'
_computing_data_reduction 'SAINT (Bruker, 2005)'
_computing_molecular_graphics 'SHELXTL (Sheldrick, 2008)'
_computing_publication_material 'SHELXTL (Sheldrick, 2008)'
_computing_structure_refinement 'SHELXTL (Sheldrick, 2008)'
_computing_structure_solution 'SHELXTL (Sheldrick, 2008)'
_diffrn_ambient_temperature 295(2)
_diffrn_measured_fraction_theta_full 0.983
_diffrn_measured_fraction_theta_max 0.983
_diffrn_measurement_device_type 'Bruker SMART CCD area-detector'
_diffrn_measurement_method 'phi and omega scans'
_diffrn_radiation_monochromator graphite
_diffrn_radiation_source 'fine-focus sealed tube'
_diffrn_radiation_type MoK\a
_diffrn_radiation_wavelength 0.71073
_diffrn_reflns_av_R_equivalents 0.0204
_diffrn_reflns_av_sigmaI/netI 0.0433
_diffrn_reflns_limit_h_max 8
_diffrn_reflns_limit_h_min -7
_diffrn_reflns_limit_k_max 7
_diffrn_reflns_limit_k_min -8
_diffrn_reflns_limit_l_max 17
_diffrn_reflns_limit_l_min -14
_diffrn_reflns_number 4065
_diffrn_reflns_theta_full 26.05
_diffrn_reflns_theta_max 26.05
_diffrn_reflns_theta_min 1.45
_exptl_absorpt_coefficient_mu 0.119
_exptl_absorpt_correction_T_max 0.9882
_exptl_absorpt_correction_T_min 0.9823
_exptl_absorpt_correction_type multi-scan
_exptl_absorpt_process_details '(SADABS; Bruker, 2005)'
_exptl_crystal_colour brown
_exptl_crystal_density_diffrn 1.510
_exptl_crystal_density_method 'not measured'
_exptl_crystal_description block
_exptl_crystal_F_000 338
_exptl_crystal_size_max 0.15
_exptl_crystal_size_mid 0.12
_exptl_crystal_size_min 0.10
_refine_diff_density_max 0.463
_refine_diff_density_min -0.252
_refine_ls_extinction_coef 0.017(7)
_refine_ls_extinction_expression Fc^*^=kFc[1+0.001xFc^2^\l^3^/sin(2\q)]^-1/4^
_refine_ls_extinction_method 'SHELXTL (Sheldrick, 2008)'
_refine_ls_goodness_of_fit_ref 1.042
_refine_ls_hydrogen_treatment constr
_refine_ls_matrix_type full
_refine_ls_number_parameters 227
_refine_ls_number_reflns 2776
_refine_ls_number_restraints 3
_refine_ls_restrained_S_all 1.048
_refine_ls_R_factor_all 0.1108
_refine_ls_R_factor_gt 0.0641
_refine_ls_shift/su_max 0.000
_refine_ls_shift/su_mean 0.000
_refine_ls_structure_factor_coef Fsqd
_refine_ls_weighting_details 'calc w=1/[\s^2^(Fo^2^)+(0.1117P)^2^+0.1836P] where P=(Fo^2^+2Fc^2^)/3'
_refine_ls_weighting_scheme calc
_refine_ls_wR_factor_gt 0.1801
_refine_ls_wR_factor_ref 0.2302
_reflns_number_gt 1543
_reflns_number_total 2776
_reflns_threshold_expression I>2sigma(I)
_cod_data_source_file cv2785.cif
_cod_data_source_block I
_cod_database_code 2228263
_cod_database_fobs_code 2228263

loop_
_symmetry_equiv_pos_as_xyz
'x, y, z'
'-x, -y, -z'

loop_
_atom_site_type_symbol
_atom_site_label
_atom_site_fract_x
_atom_site_fract_y
_atom_site_fract_z
_atom_site_U_iso_or_equiv
_atom_site_adp_type
_atom_site_calc_flag
_atom_site_refinement_flags
_atom_site_occupancy
_atom_site_disorder_assembly
_atom_site_disorder_group
O O1 0.6437(4) 0.7313(3) 0.73110(16) 0.0700(8) Uani d . 1 . .
O O2 0.4959(4) 0.5632(3) 0.59767(16) 0.0683(8) Uani d . 1 . .
O O3 0.7183(5) 0.4849(4) 1.00571(18) 0.0973(11) Uani d . 1 . .
O O4 0.5709(5) 0.2032(4) 1.00864(18) 0.1019(12) Uani d . 1 . .
O O5 -0.1603(4) -0.6843(4) 0.20416(18) 0.0890(10) Uani d . 1 . .
H H5 -0.1738 -0.6648 0.1478 0.134 Uiso d R 1 . .
N N1 0.3674(3) 0.1977(3) 0.57776(16) 0.0470(7) Uani d . 1 . .
H H1 0.3863 0.2907 0.5452 0.070 Uiso d R 1 . .
N N2 0.2771(3) 0.0174(4) 0.53066(17) 0.0479(7) Uani d . 1 . .
N N3 0.5558(4) 0.5794(4) 0.68230(18) 0.0499(7) Uani d . 1 . .
N N4 0.6183(5) 0.3288(5) 0.9659(2) 0.0698(9) Uani d . 1 . .
C C1 0.4286(4) 0.2316(4) 0.6718(2) 0.0412(7) Uani d . 1 . .
C C2 0.5213(4) 0.4143(4) 0.7248(2) 0.0420(7) Uani d . 1 . .
C C3 0.5848(4) 0.4436(4) 0.8208(2) 0.0474(8) Uani d . 1 . .
H H3 0.6479 0.5642 0.8544 0.057 Uiso calc R 1 . .
C C4 0.5548(5) 0.2961(4) 0.8656(2) 0.0493(8) Uani d . 1 . .
C C5 0.4642(5) 0.1133(4) 0.8163(2) 0.0511(8) Uani d . 1 . .
H H5A 0.4453 0.0131 0.8485 0.061 Uiso calc R 1 . .
C C6 0.4040(4) 0.0821(4) 0.7223(2) 0.0467(8) Uani d . 1 . .
H H6 0.3450 -0.0405 0.6899 0.056 Uiso calc R 1 . .
C C7 0.2242(4) 0.0014(4) 0.4422(2) 0.0473(8) Uani d . 1 . .
H H7 0.2487 0.1092 0.4157 0.057 Uiso calc R 1 . .
C C8 0.1273(4) -0.1784(5) 0.3812(2) 0.0464(8) Uani d . 1 . .
C C9 0.0970(5) -0.3493(5) 0.4128(2) 0.0551(9) Uani d . 1 . .
H H9 0.1418 -0.3512 0.4755 0.066 Uiso calc R 1 . .
C C10 0.0018(5) -0.5148(5) 0.3525(2) 0.0612(9) Uani d . 1 . .
H H10 -0.0189 -0.6280 0.3748 0.073 Uiso calc R 1 . .
C C11 -0.0638(5) -0.5156(5) 0.2591(2) 0.0585(9) Uani d . 1 . .
C C12 -0.0313(5) -0.3488(5) 0.2267(2) 0.0617(10) Uani d . 1 . .
H H12 -0.0734 -0.3487 0.1635 0.074 Uiso calc R 1 . .
C C13 0.0629(4) -0.1817(5) 0.2868(2) 0.0530(8) Uani d . 1 . .
H H13 0.0838 -0.0693 0.2638 0.064 Uiso calc R 1 . .
O O6 1.0107(12) 0.7495(11) 0.9734(7) 0.148(3) Uani d PD 0.50 . .
H H6A 0.9238 0.6597 0.9822 0.222 Uiso d PR 0.50 . .
C C14 0.9498(18) 0.9229(13) 0.9968(12) 0.115(5) Uani d PD 0.50 . .
H H14A 1.0102 0.9845 1.0602 0.138 Uiso d PR 0.50 . .
H H14B 0.8128 0.8924 0.9983 0.138 Uiso d PR 0.50 . .
C C15 0.965(5) 1.042(3) 0.9313(12) 0.259(14) Uani d PD 0.50 . .
H H15A 0.9230 1.1573 0.9555 0.388 Uiso d PR 0.50 . .
H H15B 1.0979 1.0729 0.9223 0.388 Uiso d PR 0.50 . .
H H15C 0.8861 0.9802 0.8717 0.388 Uiso d PR 0.50 . .

loop_
_atom_site_aniso_label
_atom_site_aniso_U_11
_atom_site_aniso_U_22
_atom_site_aniso_U_33
_atom_site_aniso_U_12
_atom_site_aniso_U_13
_atom_site_aniso_U_23
O1 0.1033(19) 0.0395(14) 0.0569(14) -0.0028(12) 0.0025(13) 0.0063(11)
O2 0.0965(19) 0.0546(15) 0.0477(14) 0.0023(13) -0.0027(13) 0.0160(11)
O3 0.137(3) 0.078(2) 0.0503(15) -0.0157(18) -0.0210(16) 0.0019(14)
O4 0.172(3) 0.075(2) 0.0533(17) 0.008(2) -0.0009(18) 0.0265(15)
O5 0.111(2) 0.0689(18) 0.0581(15) -0.0248(16) -0.0010(15) -0.0114(13)
N1 0.0544(15) 0.0402(14) 0.0404(14) 0.0029(11) -0.0003(11) 0.0045(11)
N2 0.0490(15) 0.0455(15) 0.0426(15) 0.0056(11) 0.0013(12) -0.0009(11)
N3 0.0627(17) 0.0373(15) 0.0473(16) 0.0055(12) 0.0062(13) 0.0090(11)
N4 0.102(2) 0.057(2) 0.0451(17) 0.0100(17) -0.0015(16) 0.0098(15)
C1 0.0406(15) 0.0407(17) 0.0406(16) 0.0074(12) 0.0052(12) 0.0049(12)
C2 0.0451(16) 0.0360(16) 0.0441(16) 0.0083(12) 0.0062(13) 0.0060(12)
C3 0.0569(19) 0.0370(17) 0.0432(17) 0.0064(13) 0.0034(14) 0.0003(12)
C4 0.062(2) 0.0447(18) 0.0381(16) 0.0085(15) 0.0016(14) 0.0058(13)
C5 0.066(2) 0.0380(17) 0.0498(18) 0.0065(14) 0.0117(15) 0.0129(13)
C6 0.0561(18) 0.0354(16) 0.0456(17) 0.0047(13) 0.0054(14) 0.0066(13)
C7 0.0487(17) 0.0467(18) 0.0433(17) 0.0051(14) 0.0039(14) 0.0080(13)
C8 0.0381(16) 0.056(2) 0.0401(16) 0.0039(13) 0.0047(13) 0.0020(14)
C9 0.065(2) 0.054(2) 0.0402(17) 0.0030(16) 0.0031(15) 0.0072(14)
C10 0.071(2) 0.054(2) 0.054(2) 0.0004(17) 0.0107(17) 0.0075(16)
C11 0.055(2) 0.058(2) 0.0478(19) -0.0092(16) 0.0056(15) -0.0063(16)
C12 0.056(2) 0.075(3) 0.0406(17) -0.0040(17) -0.0054(15) 0.0027(16)
C13 0.0516(18) 0.058(2) 0.0431(17) 0.0020(15) -0.0005(14) 0.0091(14)
O6 0.139(7) 0.123(7) 0.176(8) -0.003(5) 0.043(6) 0.034(6)
C14 0.113(9) 0.044(5) 0.197(16) 0.026(5) 0.058(10) 0.015(7)
C15 0.35(4) 0.24(3) 0.20(3) 0.10(2) 0.06(3) 0.01(2)

loop_
_atom_type_symbol
_atom_type_description
_atom_type_scat_dispersion_real
_atom_type_scat_dispersion_imag
_atom_type_scat_source
C C 0.0033 0.0016 'International Tables Vol C Tables 4.2.6.8 and 6.1.1.4'
H H 0.0000 0.0000 'International Tables Vol C Tables 4.2.6.8 and 6.1.1.4'
N N 0.0061 0.0033 'International Tables Vol C Tables 4.2.6.8 and 6.1.1.4'
O O 0.0106 0.0060 'International Tables Vol C Tables 4.2.6.8 and 6.1.1.4'

loop_
_geom_angle_atom_site_label_1
_geom_angle_atom_site_label_2
_geom_angle_atom_site_label_3
_geom_angle_site_symmetry_1
_geom_angle_site_symmetry_3
_geom_angle
_geom_angle_publ_flag
C11 O5 H5 . . 105.5 ?
C1 N1 N2 . . 119.9(3) ?
C1 N1 H1 . . 120.9 ?
N2 N1 H1 . . 119.2 ?
C7 N2 N1 . . 114.8(3) ?
O1 N3 O2 . 1 121.8(3) ?
O1 N3 O2 . . 121.8(3) ?
O1 N3 C2 . . 119.3(3) ?
O2 N3 C2 1 . 119.0(2) ?
O2 N3 C2 . . 119.0(2) ?
O4 N4 O3 . 1 122.2(3) ?
O4 N4 O3 . . 122.2(3) ?
O4 N4 C4 . . 119.2(3) ?
O3 N4 C4 1 . 118.5(3) ?
O3 N4 C4 . . 118.5(3) ?
N1 C1 C6 . . 120.5(3) ?
N1 C1 C2 . . 122.8(3) ?
C6 C1 C2 . . 116.7(3) ?
C3 C2 C1 . . 121.3(3) ?
C3 C2 N3 . . 116.1(3) ?
C1 C2 N3 . . 122.5(3) ?
C4 C3 C2 . . 119.4(3) ?
C4 C3 H3 . . 120.3 ?
C2 C3 H3 . . 120.3 ?
C3 C4 C5 . . 121.3(3) ?
C3 C4 N4 . . 119.0(3) ?
C5 C4 N4 . . 119.7(3) ?
C6 C5 C4 . . 119.9(3) ?
C6 C5 H5A . . 120.0 ?
C4 C5 H5A . . 120.0 ?
C5 C6 C1 . . 121.3(3) ?
C5 C6 H6 . . 119.3 ?
C1 C6 H6 . . 119.3 ?
N2 C7 C8 . . 122.5(3) ?
N2 C7 H7 . . 118.8 ?
C8 C7 H7 . . 118.8 ?
C13 C8 C9 . . 118.2(3) ?
C13 C8 C7 . . 118.9(3) ?
C9 C8 C7 . . 122.9(3) ?
C10 C9 C8 . . 120.5(3) ?
C10 C9 H9 . . 119.7 ?
C8 C9 H9 . . 119.7 ?
C9 C10 C11 . . 120.6(3) ?
C9 C10 H10 . . 119.7 ?
C11 C10 H10 . . 119.7 ?
O5 C11 C12 . . 123.4(3) ?
O5 C11 C10 . . 117.2(3) ?
C12 C11 C10 . . 119.3(3) ?
C11 C12 C13 . . 120.5(3) ?
C11 C12 H12 . . 119.8 ?
C13 C12 H12 . . 119.8 ?
C12 C13 C8 . . 120.8(3) ?
C12 C13 H13 . . 119.6 ?
C8 C13 H13 . . 119.6 ?
C14 O6 H6A . . 108.9 ?
C15 O6 H6A 2_777 . 109.4 ?
C15 C14 C14 2_777 2_777 74.4(13) ?
C15 C14 C15 2_777 . 124.3(13) ?
C14 C14 C15 2_777 . 49.9(12) ?
C15 C14 O6 2_777 . 92.5(13) ?
C14 C14 O6 2_777 . 124.7(14) ?
C15 C14 O6 . . 117.0(10) ?
C14 C14 H14A 2_777 . 65.2 ?
C15 C14 H14A . . 113.8 ?
O6 C14 H14A . . 108.3 ?
C15 C14 H14B 2_777 . 112.3 ?
C14 C14 H14B 2_777 . 127.7 ?
C15 C14 H14B . . 102.9 ?
O6 C14 H14B . . 107.2 ?
H14A C14 H14B . . 106.8 ?
C14 C15 C14 2_777 . 55.7(13) ?
C14 C15 O6 2_777 2_777 50.3(8) ?
C14 C15 O6 . 2_777 90.5(11) ?
C14 C15 H15A 2_777 . 81.5 ?
C14 C15 H15A . . 109.7 ?
C14 C15 H15B 2_777 . 74.1 ?
C14 C15 H15B . . 108.2 ?
O6 C15 H15B 2_777 . 93.5 ?
H15A C15 H15B . . 109.5 ?
C14 C15 H15C 2_777 . 165.6 ?
C14 C15 H15C . . 110.5 ?
O6 C15 H15C 2_777 . 140.8 ?
H15A C15 H15C . . 109.5 ?
H15B C15 H15C . . 109.5 ?

loop_
_geom_bond_atom_site_label_1
_geom_bond_atom_site_label_2
_geom_bond_site_symmetry_2
_geom_bond_distance
_geom_bond_publ_flag
O1 N3 . 1.219(3) ?
O2 N3 . 1.227(3) ?
O3 N4 . 1.229(4) ?
O4 N4 . 1.210(4) ?
O5 C11 . 1.356(4) ?
O5 H5 . 0.8500 ?
N1 C1 . 1.346(3) ?
N1 N2 . 1.370(3) ?
N1 H1 . 0.8900 ?
N2 C7 . 1.270(4) ?
N3 O2 1 1.227(3) ?
N3 C2 . 1.439(4) ?
N4 O3 1 1.229(4) ?
N4 C4 . 1.435(4) ?
C1 C6 . 1.410(4) ?
C1 C2 . 1.413(4) ?
C2 C3 . 1.377(4) ?
C3 C4 . 1.346(4) ?
C3 H3 . 0.9300 ?
C4 C5 . 1.394(4) ?
C5 C6 . 1.344(4) ?
C5 H5A . 0.9300 ?
C6 H6 . 0.9300 ?
C7 C8 . 1.447(4) ?
C7 H7 . 0.9300 ?
C8 C13 . 1.385(4) ?
C8 C9 . 1.390(5) ?
C9 C10 . 1.368(4) ?
C9 H9 . 0.9300 ?
C10 C11 . 1.376(5) ?
C10 H10 . 0.9300 ?
C11 C12 . 1.369(5) ?
C12 C13 . 1.372(4) ?
C12 H12 . 0.9300 ?
C13 H13 . 0.9300 ?
O6 C14 . 1.407(8) ?
O6 C15 2_777 1.827(19) ?
O6 H6A . 0.8500 ?
C14 C15 2_777 1.11(2) ?
C14 C14 2_777 1.20(2) ?
C14 C15 . 1.394(9) ?
C14 H14A . 0.9600 ?
C14 H14B . 0.9600 ?
C15 C14 2_777 1.11(2) ?
C15 O6 2_777 1.828(19) ?
C15 H15A . 0.9601 ?
C15 H15B . 0.9600 ?
C15 H15C . 0.9600 ?

loop_
_geom_hbond_atom_site_label_D
_geom_hbond_atom_site_label_H
_geom_hbond_atom_site_label_A
_geom_hbond_site_symmetry_A
_geom_hbond_distance_DH
_geom_hbond_distance_HA
_geom_hbond_distance_DA
_geom_hbond_angle_DHA
N1 H1 O2 1 0.89 1.97 2.605(3) 126.7
O6 H6A O3 1 0.85 1.86 2.702(9) 173.5
O5 H5 O6 2_656 0.85 2.26 2.882(9) 129.7
O5 H5 O4 1_444 0.85 2.47 3.116(4) 133.0
O5 H5 O3 1_444 0.85 2.60 3.404(4) 158.9
N1 H1 O2 2_666 0.89 2.63 3.449(4) 152.9
